data_2216611
loop_
_publ_author_name
'Xu, Ying'
'Dong, Qing-Chen'
'Tong, Hong-Bo'
'Wei, Xue-Hong'

_publ_section_title
;
 2,2'-Diselenodibenzoic acid <i>N</i>,<i>N</i>-dimethylformamide
 disolvate
;
_journal_issue 12
_journal_name_full 'Acta Crystallographica Section E'
_journal_page_first o4629
_journal_paper_doi 10.1107/S1600536807055493
_journal_volume 63
_journal_year 2007
_chemical_formula_iupac 'C14 H10 O4 Se2, 2C3 H7 N O'
_chemical_formula_moiety 'C14 H10 O4 Se2, 2C3 H7 N O'
_chemical_formula_sum 'C20 H24 N2 O6 Se2'
_chemical_formula_weight 546.339
_chemical_name_systematic
;
2,2'-Diselenodibenzoic acid N,N-dimethylformamide disolvate
;
_space_group_IT_number 15
_symmetry_cell_setting monoclinic
_symmetry_space_group_name_Hall '-C 2yc'
_symmetry_space_group_name_H-M 'C 1 2/c 1'
_atom_sites_solution_hydrogens geom
_atom_sites_solution_primary direct
_atom_sites_solution_secondary difmap
_audit_creation_method SHELXL-97
_cell_angle_alpha 90.00
_cell_angle_beta 96.425(4)
_cell_angle_gamma 90.00
_cell_formula_units_Z 4
_cell_length_a 8.202(2)
_cell_length_b 13.223(4)
_cell_length_c 21.849(6)
_cell_measurement_reflns_used 1983
_cell_measurement_temperature 293(2)
_cell_measurement_theta_max 27.28
_cell_measurement_theta_min 2.94
_cell_volume 2354.8(11)
_computing_cell_refinement 'SAINT (Siemens, 1996)'
_computing_data_collection 'SMART (Siemens, 1996)'
_computing_data_reduction 'SAINT (Siemens, 1996)'
_computing_molecular_graphics 'ORTEP-3 (Farrugia, 1997)'
_computing_publication_material 'SHELXL97 (Sheldrick, 1997)'
_computing_structure_refinement 'SHELXL97 (Sheldrick, 1997)'
_computing_structure_solution 'SHELXS97 (Sheldrick, 1990)'
_diffrn_ambient_temperature 293(2)
_diffrn_measured_fraction_theta_full 0.996
_diffrn_measured_fraction_theta_max 0.996
_diffrn_measurement_device_type 'Bruker SMART CCD area-detector'
_diffrn_measurement_method \w
_diffrn_radiation_monochromator graphite
_diffrn_radiation_source 'fine-focus sealed tube'
_diffrn_radiation_type MoK\a
_diffrn_radiation_wavelength 0.71073
_diffrn_reflns_av_R_equivalents 0.0249
_diffrn_reflns_av_sigmaI/netI 0.0356
_diffrn_reflns_limit_h_max 8
_diffrn_reflns_limit_h_min -9
_diffrn_reflns_limit_k_max 15
_diffrn_reflns_limit_k_min -14
_diffrn_reflns_limit_l_max 25
_diffrn_reflns_limit_l_min -25
_diffrn_reflns_number 4745
_diffrn_reflns_theta_full 25.01
_diffrn_reflns_theta_max 25.01
_diffrn_reflns_theta_min 1.88
_exptl_absorpt_coefficient_mu 3.177
_exptl_absorpt_correction_T_max 0.5691
_exptl_absorpt_correction_T_min 0.4491
_exptl_absorpt_correction_type multi-scan
_exptl_absorpt_process_details '(SADABS; Sheldrick, 1996)'
_exptl_crystal_colour yellow
_exptl_crystal_density_diffrn 1.541
_exptl_crystal_density_method 'not measured'
_exptl_crystal_description block
_exptl_crystal_F_000 1096
_exptl_crystal_size_max 0.30
_exptl_crystal_size_mid 0.20
_exptl_crystal_size_min 0.20
_refine_diff_density_max 0.411
_refine_diff_density_min -0.316
_refine_ls_extinction_method none
_refine_ls_goodness_of_fit_ref 1.076
_refine_ls_hydrogen_treatment constr
_refine_ls_matrix_type full
_refine_ls_number_parameters 139
_refine_ls_number_reflns 2072
_refine_ls_number_restraints 0
_refine_ls_restrained_S_all 1.076
_refine_ls_R_factor_all 0.0493
_refine_ls_R_factor_gt 0.0341
_refine_ls_shift/su_max 0.002
_refine_ls_shift/su_mean 0.000
_refine_ls_structure_factor_coef Fsqd
_refine_ls_weighting_details 'calc w=1/[\s^2^(Fo^2^)+(0.0388P)^2^+1.4577P] where P=(Fo^2^+2Fc^2^)/3'
_refine_ls_weighting_scheme calc
_refine_ls_wR_factor_gt 0.0829
_refine_ls_wR_factor_ref 0.0913
_reflns_number_gt 1607
_reflns_number_total 2072
_reflns_threshold_expression >2sigma(I)
_cod_data_source_file kp2145.cif
_cod_data_source_block I
_cod_depositor_comments
;
The following automatic conversions were performed:
'_symmetry_cell_setting' value 'Monoclinic' changed to 'monoclinic'
according to '/home/saulius/struct/CIF-dictionaries/cif_core.dic'
dictionary named 'cif_core.dic' version 2.4.1 from
2010-06-29.

'_exptl_absorpt_correction_type' value 'Multi-scan' changed
to 'multi-scan' according to
'/home/saulius/struct/CIF-dictionaries/cif_core.dic' dictionary named
'cif_core.dic' version 2.4.1 from 2010-06-29.

Automatic conversion script
Id: cif_fix_enum 1527 2010-12-29 10:47:43Z saulius 

The following automatic conversions were performed:

'_symmetry_cell_setting' value 'Monoclinic' changed to 'monoclinic'
according to /home/saulius/struct/CIF-dictionaries/cif_core.dic
dictionary named 'cif_core.dic' version 2.4.1 from
2010-06-29.

'_exptl_absorpt_correction_type' value 'Multi-scan'
changed to 'multi-scan' according to
/home/saulius/struct/CIF-dictionaries/cif_core.dic dictionary named
'cif_core.dic' version 2.4.1 from 2010-06-29.

Automatic conversion script
Id: cif_fix_values 1715 2011-07-08 13:25:40Z adriana 
;
_cod_original_cell_volume 2354.6(11)
_cod_original_sg_symbol_Hall -C2yc
_cod_original_sg_symbol_H-M C2/c
_cod_database_code 2216611
_cod_database_fobs_code 2216611

loop_
_symmetry_equiv_pos_as_xyz
'x, y, z'
'-x, y, -z+1/2'
'x+1/2, y+1/2, z'
'-x+1/2, y+1/2, -z+1/2'
'-x, -y, -z'
'x, -y, z-1/2'
'-x+1/2, -y+1/2, -z'
'x+1/2, -y+1/2, z-1/2'

loop_
_atom_site_type_symbol
_atom_site_label
_atom_site_fract_x
_atom_site_fract_y
_atom_site_fract_z
_atom_site_U_iso_or_equiv
_atom_site_adp_type
_atom_site_calc_flag
_atom_site_refinement_flags
_atom_site_occupancy
Se Se 1.03742(4) 0.89916(3) 0.303005(16) 0.06579(17) Uani d . 1
N N 0.3833(4) 0.0067(3) 0.60861(14) 0.0774(9) Uani d . 1
O O1 1.0166(5) 0.7946(3) 0.49575(13) 0.1180(12) Uani d . 1
H H1 1.0792 0.8286 0.5193 0.177 Uiso calc R 1
O O2 1.1015(3) 0.89762(19) 0.42617(12) 0.0793(7) Uani d . 1
O O3 0.2003(5) -0.1147(3) 0.57969(15) 0.1173(12) Uani d . 1
C C1 0.9004(4) 0.7933(2) 0.33137(16) 0.0568(8) Uani d . 1
C C2 0.9069(4) 0.7714(2) 0.39329(16) 0.0591(8) Uani d . 1
C C3 0.8061(4) 0.6957(3) 0.41283(18) 0.0735(10) Uani d . 1
H H3 0.8099 0.6813 0.4546 0.088 Uiso calc R 1
C C4 0.7014(5) 0.6421(3) 0.3715(2) 0.0815(11) Uani d . 1
H H4 0.6346 0.5918 0.3849 0.098 Uiso calc R 1
C C5 0.6972(5) 0.6636(3) 0.3109(2) 0.0829(12) Uani d . 1
H H5 0.6268 0.6272 0.2827 0.099 Uiso calc R 1
C C6 0.7950(4) 0.7384(3) 0.28949(18) 0.0719(10) Uani d . 1
H H6 0.7901 0.7518 0.2475 0.086 Uiso calc R 1
C C7 1.0173(5) 0.8280(3) 0.44022(17) 0.0698(10) Uani d . 1
C C8 0.2838(5) -0.0414(4) 0.5669(2) 0.0895(12) Uani d . 1
H H8 0.2762 -0.0195 0.5262 0.107 Uiso calc R 1
C C9 0.3944(6) -0.0226(4) 0.67189(18) 0.1087(17) Uani d . 1
H H9A 0.3579 0.0321 0.6958 0.163 Uiso calc R 1
H H9B 0.5062 -0.0388 0.6863 0.163 Uiso calc R 1
H H9C 0.3265 -0.0808 0.6760 0.163 Uiso calc R 1
C C10 0.4853(6) 0.0882(4) 0.5917(2) 0.1167(17) Uani d . 1
H H10A 0.5978 0.0666 0.5958 0.175 Uiso calc R 1
H H10B 0.4740 0.1451 0.6182 0.175 Uiso calc R 1
H H10C 0.4523 0.1074 0.5498 0.175 Uiso calc R 1

loop_
_atom_site_aniso_label
_atom_site_aniso_U_11
_atom_site_aniso_U_22
_atom_site_aniso_U_33
_atom_site_aniso_U_12
_atom_site_aniso_U_13
_atom_site_aniso_U_23
Se 0.0719(3) 0.0463(2) 0.0776(3) -0.01384(16) 0.00154(18) -0.00285(16)
N 0.0660(19) 0.084(2) 0.080(2) 0.0075(17) 0.0005(17) -0.0035(18)
O1 0.139(3) 0.143(3) 0.0727(18) -0.073(2) 0.0137(18) -0.0099(19)
O2 0.0797(17) 0.0727(18) 0.0833(17) -0.0342(14) -0.0008(14) -0.0056(13)
O3 0.124(3) 0.134(3) 0.093(2) -0.037(2) 0.012(2) -0.016(2)
C1 0.0492(17) 0.0408(17) 0.079(2) -0.0040(14) 0.0027(15) -0.0056(15)
C2 0.0502(18) 0.052(2) 0.076(2) -0.0037(15) 0.0092(16) -0.0096(16)
C3 0.071(2) 0.066(2) 0.086(2) -0.0155(19) 0.0219(19) -0.005(2)
C4 0.071(2) 0.065(2) 0.111(3) -0.024(2) 0.021(2) -0.012(2)
C5 0.071(2) 0.066(3) 0.108(3) -0.022(2) -0.007(2) -0.014(2)
C6 0.071(2) 0.057(2) 0.085(2) -0.0136(18) -0.0061(19) -0.0070(18)
C7 0.067(2) 0.070(3) 0.073(2) -0.0101(19) 0.0106(18) -0.0080(19)
C8 0.083(3) 0.108(4) 0.078(3) -0.010(3) 0.008(2) -0.002(3)
C9 0.117(4) 0.139(5) 0.067(3) 0.033(3) -0.008(2) -0.010(3)
C10 0.087(3) 0.106(4) 0.153(5) -0.011(3) -0.001(3) 0.008(3)

loop_
_atom_type_symbol
_atom_type_description
_atom_type_scat_dispersion_real
_atom_type_scat_dispersion_imag
_atom_type_scat_source
C C 0.0033 0.0016 'International Tables Vol C Tables 4.2.6.8 and 6.1.1.4'
H H 0.0000 0.0000 'International Tables Vol C Tables 4.2.6.8 and 6.1.1.4'
N N 0.0061 0.0033 'International Tables Vol C Tables 4.2.6.8 and 6.1.1.4'
O O 0.0106 0.0060 'International Tables Vol C Tables 4.2.6.8 and 6.1.1.4'
Se Se -0.0929 2.2259 'International Tables Vol C Tables 4.2.6.8 and 6.1.1.4'

loop_
_geom_angle_atom_site_label_1
_geom_angle_atom_site_label_2
_geom_angle_atom_site_label_3
_geom_angle_site_symmetry_3
_geom_angle
C1 Se Se 2_755 102.72(10)
C8 N C9 . 120.4(4)
C8 N C10 . 121.2(4)
C9 N C10 . 118.4(4)
C7 O1 H1 . 109.5
C2 C1 C6 . 119.3(3)
C2 C1 Se . 120.3(2)
C6 C1 Se . 120.4(3)
C1 C2 C3 . 119.5(3)
C1 C2 C7 . 121.6(3)
C3 C2 C7 . 119.0(3)
C4 C3 C2 . 121.2(4)
C4 C3 H3 . 119.4
C2 C3 H3 . 119.4
C5 C4 C3 . 118.8(4)
C5 C4 H4 . 120.6
C3 C4 H4 . 120.6
C4 C5 C6 . 121.9(4)
C4 C5 H5 . 119.0
C6 C5 H5 . 119.0
C5 C6 C1 . 119.3(4)
C5 C6 H6 . 120.3
C1 C6 H6 . 120.3
O2 C7 O1 . 124.1(4)
O2 C7 C2 . 121.8(3)
O1 C7 C2 . 114.1(3)
O3 C8 N . 122.5(4)
O3 C8 H8 . 118.7
N C8 H8 . 118.7
N C9 H9A . 109.5
N C9 H9B . 109.5
H9A C9 H9B . 109.5
N C9 H9C . 109.5
H9A C9 H9C . 109.5
H9B C9 H9C . 109.5
N C10 H10A . 109.5
N C10 H10B . 109.5
H10A C10 H10B . 109.5
N C10 H10C . 109.5
H10A C10 H10C . 109.5
H10B C10 H10C . 109.5

loop_
_geom_bond_atom_site_label_1
_geom_bond_atom_site_label_2
_geom_bond_site_symmetry_2
_geom_bond_distance
Se C1 . 1.940(3)
Se Se 2_755 2.3288(9)
N C8 . 1.317(5)
N C9 . 1.429(5)
N C10 . 1.438(5)
O1 C7 . 1.292(4)
O1 H1 . 0.8200
O2 C7 . 1.211(4)
O3 C8 . 1.236(5)
C1 C2 . 1.379(5)
C1 C6 . 1.391(4)
C2 C3 . 1.396(5)
C2 C7 . 1.491(5)
C3 C4 . 1.372(5)
C3 H3 . 0.9300
C4 C5 . 1.350(5)
C4 H4 . 0.9300
C5 C6 . 1.388(5)
C5 H5 . 0.9300
C6 H6 . 0.9300
C8 H8 . 0.9300
C9 H9A . 0.9600
C9 H9B . 0.9600
C9 H9C . 0.9600
C10 H10A . 0.9600
C10 H10B . 0.9600
C10 H10C . 0.9600

loop_
_geom_hbond_atom_site_label_D
_geom_hbond_atom_site_label_H
_geom_hbond_atom_site_label_A
_geom_hbond_site_symmetry_A
_geom_hbond_distance_DH
_geom_hbond_distance_HA
_geom_hbond_distance_DA
_geom_hbond_angle_DHA
O1 H1 O3 1_665 0.82 1.73 2.541(4) 169.1
